data_4107182
loop_
_publ_author_name
'Ourida Saidi'
'Jameel Marafie'
'Araminta E. W. Ledger'
'Po Man Liu'
'Mary F. Mahon'
'Gabriele Kociok-K\"ohn'
'Michael K. Whittlesey'
'Christopher G. Frost'

_publ_section_title
;
 Ruthenium-Catalyzed Meta Sulfonation of 2-Phenylpyridines
;
_journal_name_full 'Journal of the American Chemical Society'
_journal_page_first 19298
_journal_page_last 19301
_journal_paper_doi 10.1021/ja208286b
_journal_volume 133
_journal_year 2011
_chemical_formula_moiety 'C17 H12 F N O2 S'
_chemical_formula_sum 'C17 H12 F N O2 S'
_chemical_formula_weight 313.34
_chemical_name_systematic
;
 ?
;
_space_group_IT_number 14
_symmetry_cell_setting monoclinic
_symmetry_space_group_name_Hall '-P 2yab'
_symmetry_space_group_name_H-M 'P 1 21/a 1'
_atom_sites_solution_hydrogens geom
_atom_sites_solution_primary direct
_atom_sites_solution_secondary difmap
_audit_creation_method SHELXL-97
_cell_angle_alpha 90.00
_cell_angle_beta 92.162(2)
_cell_angle_gamma 90.00
_cell_formula_units_Z 4
_cell_length_a 11.6399(4)
_cell_length_b 6.7536(2)
_cell_length_c 17.8463(7)
_cell_measurement_reflns_used 12232
_cell_measurement_temperature 150(2)
_cell_measurement_theta_max 27.485
_cell_measurement_theta_min 2.910
_cell_volume 1401.92(8)
_computing_cell_refinement 'HKL Scalepack (Otwinski & Minor, 1997)'
_computing_data_collection 'Collect (Nonius BV, 1997-2000)'
_computing_data_reduction
;
 DENZO-SCALEPACK Z. Otwinowski and W. Minor, " 
 Processing of X-ray Diffraction Data Collected in Oscillation Mode ", 
 Methods in Enzymology, Volume 276: Macromolecular Crystallography, 
 part A, p.307-326, 1997,C.W. Carter, Jr. & R. M. Sweet, Eds., Academic Press.
;
_computing_molecular_graphics 'ORTEP3 for Windows - Farrugia, L. J. J. Appl. Crystallogr. 1997, 30, 565'
_computing_publication_material
;
 'WinGX publication routines, Farrugia, 
 L. J., J. Appl. Crystallogr., 1999, 32, 837-838
;
_computing_structure_refinement
;
 SHELXL97 -Program for Crystal Structure Analysis (Release 97-2). 
 Sheldrick, G.M., Instit\"ut f\"ur Anorganische Chemie der Universit\"at, 
 Tammanstrasse 4, D-3400 G\"ottingen, Germany, 1998 
;
_computing_structure_solution
; 
 SIR97- Altomare A., Burla M.C., Camalli M., Cascarano G.L., Giacovazzo C. , 
 Guagliardi A., Moliterni A.G.G., Polidori G.,Spagna R. 
 (1999) J. Appl. Cryst. 32, 115-119
;
_diffrn_ambient_temperature 150(2)
_diffrn_measured_fraction_theta_full 0.992
_diffrn_measured_fraction_theta_max 0.992
_diffrn_measurement_device_type 'Nonius Kappa CCD'
_diffrn_measurement_method '158 2.0 degree images with \w scans'
_diffrn_radiation_monochromator graphite
_diffrn_radiation_source 'fine-focus sealed tube'
_diffrn_radiation_type MoK\a
_diffrn_radiation_wavelength 0.71073
_diffrn_reflns_av_R_equivalents 0.0615
_diffrn_reflns_av_sigmaI/netI 0.0410
_diffrn_reflns_limit_h_max 15
_diffrn_reflns_limit_h_min -15
_diffrn_reflns_limit_k_max 8
_diffrn_reflns_limit_k_min -8
_diffrn_reflns_limit_l_max 22
_diffrn_reflns_limit_l_min -23
_diffrn_reflns_number 15525
_diffrn_reflns_theta_full 27.48
_diffrn_reflns_theta_max 27.48
_diffrn_reflns_theta_min 3.43
_diffrn_standards_decay_% 0
_diffrn_standards_number 0
_exptl_absorpt_coefficient_mu 0.249
_exptl_absorpt_correction_type none
_exptl_crystal_colour colourless
_exptl_crystal_density_diffrn 1.485
_exptl_crystal_description prism
_exptl_crystal_F_000 648
_exptl_crystal_size_max 0.50
_exptl_crystal_size_mid 0.20
_exptl_crystal_size_min 0.13
_refine_diff_density_max 0.246
_refine_diff_density_min -0.506
_refine_diff_density_rms 0.067
_refine_ls_extinction_method none
_refine_ls_goodness_of_fit_ref 1.035
_refine_ls_hydrogen_treatment constr
_refine_ls_matrix_type full
_refine_ls_number_parameters 199
_refine_ls_number_reflns 3195
_refine_ls_number_restraints 0
_refine_ls_restrained_S_all 1.035
_refine_ls_R_factor_all 0.0582
_refine_ls_R_factor_gt 0.0403
_refine_ls_shift/su_max 0.001
_refine_ls_shift/su_mean 0.000
_refine_ls_structure_factor_coef Fsqd
_refine_ls_weighting_details 'calc w=1/[\s^2^(Fo^2^)+(0.0509P)^2^+0.3972P] where P=(Fo^2^+2Fc^2^)/3'
_refine_ls_weighting_scheme calc
_refine_ls_wR_factor_gt 0.0928
_refine_ls_wR_factor_ref 0.1012
_reflns_number_gt 2491
_reflns_number_total 3195
_reflns_threshold_expression >2sigma(I)
_cod_data_source_file ja208286b_si_004.cif
_cod_data_source_block h11cgf2
_cod_database_code 4107182

loop_
_symmetry_equiv_pos_as_xyz
'x, y, z'
'-x+1/2, y+1/2, -z'
'-x, -y, -z'
'x-1/2, -y-1/2, z'

loop_
_atom_site_label
_atom_site_type_symbol
_atom_site_fract_x
_atom_site_fract_y
_atom_site_fract_z
_atom_site_U_iso_or_equiv
_atom_site_adp_type
_atom_site_occupancy
_atom_site_symmetry_multiplicity
_atom_site_calc_flag
_atom_site_refinement_flags
S S 0.65666(3) 0.35108(6) 0.81524(2) 0.02292(13) Uani 1 1 d .
O1 O 0.76048(9) 0.46061(18) 0.80412(6) 0.0299(3) Uani 1 1 d .
O2 O 0.66313(10) 0.16580(17) 0.85499(6) 0.0294(3) Uani 1 1 d .
N N 0.34707(12) -0.1203(2) 0.57041(8) 0.0291(3) Uani 1 1 d .
F F 0.33869(9) 0.86076(16) 0.97132(6) 0.0403(3) Uani 1 1 d .
C1 C 0.55974(13) 0.5059(2) 0.86151(8) 0.0222(3) Uani 1 1 d .
C2 C 0.58806(14) 0.7033(2) 0.87410(9) 0.0252(4) Uani 1 1 d .
H2 H 0.6581 0.7554 0.8568 0.030 Uiso 1 1 calc R
C3 C 0.51324(15) 0.8236(3) 0.91208(9) 0.0286(4) Uani 1 1 d .
H3 H 0.5313 0.9585 0.9219 0.034 Uiso 1 1 calc R
C4 C 0.41225(14) 0.7424(3) 0.93514(9) 0.0281(4) Uani 1 1 d .
C5 C 0.38175(14) 0.5471(3) 0.92312(9) 0.0296(4) Uani 1 1 d .
H5 H 0.3113 0.4964 0.9403 0.036 Uiso 1 1 calc R
C6 C 0.45657(14) 0.4274(3) 0.88543(9) 0.0270(4) Uani 1 1 d .
H6 H 0.4379 0.2926 0.8759 0.032 Uiso 1 1 calc R
C7 C 0.58983(13) 0.3014(2) 0.72653(9) 0.0223(3) Uani 1 1 d .
C8 C 0.60828(13) 0.4264(3) 0.66663(9) 0.0243(3) Uani 1 1 d .
H8 H 0.6545 0.5416 0.6728 0.029 Uiso 1 1 calc R
C9 C 0.55756(14) 0.3792(2) 0.59737(9) 0.0264(4) Uani 1 1 d .
H9 H 0.5690 0.4632 0.5556 0.032 Uiso 1 1 calc R
C10 C 0.49031(13) 0.2106(2) 0.58851(9) 0.0253(4) Uani 1 1 d .
H10 H 0.4571 0.1799 0.5405 0.030 Uiso 1 1 calc R
C11 C 0.47039(13) 0.0848(2) 0.64909(9) 0.0224(3) Uani 1 1 d .
C12 C 0.39903(13) -0.0978(2) 0.63874(9) 0.0234(3) Uani 1 1 d .
C13 C 0.28118(15) -0.2814(3) 0.55918(10) 0.0333(4) Uani 1 1 d .
H13 H 0.2447 -0.2987 0.5111 0.040 Uiso 1 1 calc R
C14 C 0.26310(14) -0.4232(3) 0.61286(10) 0.0330(4) Uani 1 1 d .
H14 H 0.2153 -0.5344 0.6021 0.040 Uiso 1 1 calc R
C15 C 0.31659(15) -0.3993(3) 0.68294(10) 0.0319(4) Uani 1 1 d .
H15 H 0.3060 -0.4938 0.7215 0.038 Uiso 1 1 calc R
C16 C 0.38566(14) -0.2354(2) 0.69570(9) 0.0273(4) Uani 1 1 d .
H16 H 0.4238 -0.2169 0.7432 0.033 Uiso 1 1 calc R
C17 C 0.52147(13) 0.1333(2) 0.71882(9) 0.0229(3) Uani 1 1 d .
H17 H 0.5094 0.0513 0.7610 0.027 Uiso 1 1 calc R

loop_
_atom_site_aniso_label
_atom_site_aniso_U_11
_atom_site_aniso_U_22
_atom_site_aniso_U_33
_atom_site_aniso_U_23
_atom_site_aniso_U_13
_atom_site_aniso_U_12
S 0.0196(2) 0.0250(2) 0.0239(2) 0.00055(16) -0.00166(14) -0.00184(15)
O1 0.0200(6) 0.0374(7) 0.0323(6) -0.0022(5) 0.0009(5) -0.0064(5)
O2 0.0314(7) 0.0271(6) 0.0292(6) 0.0032(5) -0.0058(5) 0.0019(5)
N 0.0236(7) 0.0369(8) 0.0267(7) -0.0072(6) 0.0001(6) -0.0030(6)
F 0.0358(6) 0.0497(7) 0.0357(6) -0.0143(5) 0.0049(5) 0.0070(5)
C1 0.0209(8) 0.0254(8) 0.0203(8) 0.0016(6) -0.0018(6) -0.0021(6)
C2 0.0249(8) 0.0270(8) 0.0234(8) 0.0016(7) -0.0015(6) -0.0068(7)
C3 0.0347(10) 0.0264(8) 0.0244(8) -0.0024(7) -0.0018(7) -0.0031(7)
C4 0.0279(9) 0.0367(10) 0.0196(8) -0.0047(7) -0.0010(6) 0.0050(7)
C5 0.0227(8) 0.0390(10) 0.0272(9) -0.0009(8) 0.0020(7) -0.0051(7)
C6 0.0267(9) 0.0276(9) 0.0266(8) 0.0001(7) -0.0011(7) -0.0061(7)
C7 0.0177(7) 0.0257(8) 0.0237(8) -0.0005(7) 0.0015(6) 0.0009(6)
C8 0.0195(8) 0.0250(8) 0.0285(9) 0.0004(7) 0.0025(6) -0.0001(6)
C9 0.0246(8) 0.0305(9) 0.0243(8) 0.0044(7) 0.0031(6) 0.0024(7)
C10 0.0198(8) 0.0322(9) 0.0237(8) -0.0006(7) -0.0012(6) 0.0034(7)
C11 0.0164(7) 0.0255(8) 0.0252(8) -0.0023(7) 0.0014(6) 0.0026(6)
C12 0.0172(8) 0.0265(8) 0.0265(8) -0.0047(7) 0.0016(6) 0.0022(6)
C13 0.0238(9) 0.0441(11) 0.0320(9) -0.0125(9) 0.0006(7) -0.0040(8)
C14 0.0215(9) 0.0331(9) 0.0446(11) -0.0125(9) 0.0033(7) -0.0042(7)
C15 0.0281(9) 0.0273(9) 0.0405(10) -0.0021(8) 0.0020(7) -0.0003(7)
C16 0.0236(8) 0.0275(9) 0.0305(9) -0.0036(7) -0.0025(7) 0.0010(7)
C17 0.0214(8) 0.0246(8) 0.0226(8) 0.0008(7) 0.0017(6) 0.0005(6)

loop_
_atom_type_symbol
_atom_type_description
_atom_type_scat_dispersion_real
_atom_type_scat_dispersion_imag
_atom_type_scat_source
C C 0.0033 0.0016 'International Tables Vol C Tables 4.2.6.8 and 6.1.1.4'
H H 0.0000 0.0000 'International Tables Vol C Tables 4.2.6.8 and 6.1.1.4'
N N 0.0061 0.0033 'International Tables Vol C Tables 4.2.6.8 and 6.1.1.4'
O O 0.0106 0.0060 'International Tables Vol C Tables 4.2.6.8 and 6.1.1.4'
F F 0.0171 0.0103 'International Tables Vol C Tables 4.2.6.8 and 6.1.1.4'
S S 0.1246 0.1234 'International Tables Vol C Tables 4.2.6.8 and 6.1.1.4'

loop_
_geom_angle_atom_site_label_1
_geom_angle_atom_site_label_2
_geom_angle_atom_site_label_3
_geom_angle
O1 S O2 119.14(7)
O1 S C1 108.38(7)
O2 S C1 107.87(7)
O1 S C7 108.52(7)
O2 S C7 106.81(7)
C1 S C7 105.29(7)
C13 N C12 117.43(15)
C2 C1 C6 121.13(15)
C2 C1 S 119.46(12)
C6 C1 S 119.41(12)
C3 C2 C1 119.45(15)
C3 C2 H2 120.3
C1 C2 H2 120.3
C4 C3 C2 118.22(16)
C4 C3 H3 120.9
C2 C3 H3 120.9
F C4 C3 118.11(16)
F C4 C5 118.35(15)
C3 C4 C5 123.54(16)
C4 C5 C6 118.13(15)
C4 C5 H5 120.9
C6 C5 H5 120.9
C5 C6 C1 119.52(16)
C5 C6 H6 120.2
C1 C6 H6 120.2
C8 C7 C17 121.74(15)
C8 C7 S 119.94(12)
C17 C7 S 118.30(12)
C7 C8 C9 118.33(15)
C7 C8 H8 120.8
C9 C8 H8 120.8
C8 C9 C10 120.64(15)
C8 C9 H9 119.7
C10 C9 H9 119.7
C9 C10 C11 121.25(15)
C9 C10 H10 119.4
C11 C10 H10 119.4
C17 C11 C10 117.88(15)
C17 C11 C12 121.29(14)
C10 C11 C12 120.82(14)
N C12 C16 121.77(15)
N C12 C11 115.66(14)
C16 C12 C11 122.57(14)
N C13 C14 124.18(16)
N C13 H13 117.9
C14 C13 H13 117.9
C13 C14 C15 118.17(17)
C13 C14 H14 120.9
C15 C14 H14 120.9
C16 C15 C14 118.74(17)
C16 C15 H15 120.6
C14 C15 H15 120.6
C15 C16 C12 119.70(16)
C15 C16 H16 120.1
C12 C16 H16 120.1
C7 C17 C11 120.16(15)
C7 C17 H17 119.9
C11 C17 H17 119.9

loop_
_geom_bond_atom_site_label_1
_geom_bond_atom_site_label_2
_geom_bond_distance
S O1 1.4370(12)
S O2 1.4390(12)
S C1 1.7657(16)
S C7 1.7695(16)
N C13 1.342(2)
N C12 1.349(2)
F C4 1.3531(19)
C1 C2 1.390(2)
C1 C6 1.394(2)
C2 C3 1.386(2)
C2 H2 0.9500
C3 C4 1.374(2)
C3 H3 0.9500
C4 C5 1.381(3)
C5 C6 1.381(2)
C5 H5 0.9500
C6 H6 0.9500
C7 C8 1.385(2)
C7 C17 1.390(2)
C8 C9 1.387(2)
C8 H8 0.9500
C9 C10 1.388(2)
C9 H9 0.9500
C10 C11 1.401(2)
C10 H10 0.9500
C11 C17 1.398(2)
C11 C12 1.494(2)
C12 C16 1.391(2)
C13 C14 1.376(3)
C13 H13 0.9500
C14 C15 1.385(3)
C14 H14 0.9500
C15 C16 1.382(2)
C15 H15 0.9500
C16 H16 0.9500
C17 H17 0.9500

loop_
_cod_related_entry_id
_cod_related_entry_database
_cod_related_entry_code
1 ChemSpider 30660290
